data_4346719
loop_
_publ_author_name
'Damon, Peter L.'
'Liss, Cameron J.'
'Lewis, Richard A.'
'Morochnik, Simona'
'Szpunar, David E.'
'Telser, Joshua'
'Hayton, Trevor W.'

_publ_section_title
;
 Quantifying the Electron Donor and Acceptor Abilities of the Ketimide
 Ligands in M(N&#x2550;C(t)Bu2)4 (M = V, Nb, Ta).
;
_journal_issue 20
_journal_name_full 'Inorganic chemistry'
_journal_page_first 10081
_journal_page_last 10095
_journal_paper_doi 10.1021/acs.inorgchem.5b02017
_journal_volume 54
_journal_year 2015
_chemical_formula_sum 'C36 H72 Cl N4 Ta'
_chemical_formula_weight 777.38
_space_group_IT_number 14
_space_group_name_Hall '-P 2ybc'
_space_group_name_H-M_alt 'P 1 21/c 1'
_symmetry_cell_setting monoclinic
_symmetry_space_group_name_H-M 'P 1 21/c 1'
_atom_sites_solution_hydrogens geom
_atom_sites_solution_primary direct
_atom_sites_solution_secondary difmap
_audit_creation_method SHELXL-97
_cell_angle_alpha 90.00
_cell_angle_beta 119.251(2)
_cell_angle_gamma 90.00
_cell_formula_units_Z 8
_cell_length_a 21.4013(9)
_cell_length_b 20.4381(6)
_cell_length_c 21.0270(7)
_cell_measurement_temperature 100(2)
_cell_volume 8024.5(5)
_computing_structure_refinement 'SHELXL-97 (Sheldrick, 2008)'
_computing_structure_solution 'SHELXS-97 (Sheldrick, 2008)'
_diffrn_ambient_temperature 100(2)
_diffrn_measured_fraction_theta_full 0.995
_diffrn_measured_fraction_theta_max 0.995
_diffrn_measurement_device_type 'Bruker Kappa Apex II'
_diffrn_measurement_method 'Omega scan'
_diffrn_radiation_monochromator graphite
_diffrn_radiation_source 'fine-focus sealed tube'
_diffrn_radiation_type MoK\a
_diffrn_radiation_wavelength 0.71073
_diffrn_reflns_av_R_equivalents 0.1084
_diffrn_reflns_av_sigmaI/netI 0.1150
_diffrn_reflns_limit_h_max 30
_diffrn_reflns_limit_h_min -30
_diffrn_reflns_limit_k_max 29
_diffrn_reflns_limit_k_min -29
_diffrn_reflns_limit_l_max 29
_diffrn_reflns_limit_l_min -30
_diffrn_reflns_number 91885
_diffrn_reflns_theta_full 30.59
_diffrn_reflns_theta_max 30.59
_diffrn_reflns_theta_min 1.48
_exptl_absorpt_coefficient_mu 2.830
_exptl_absorpt_correction_T_max 0.7461
_exptl_absorpt_correction_T_min 0.6538
_exptl_absorpt_correction_type multi-scan
_exptl_absorpt_process_details sadabs
_exptl_crystal_colour yellow
_exptl_crystal_density_diffrn 1.287
_exptl_crystal_density_method 'not measured'
_exptl_crystal_description block
_exptl_crystal_F_000 3248
_exptl_crystal_size_max 0.20
_exptl_crystal_size_mid 0.20
_exptl_crystal_size_min 0.15
_refine_diff_density_max 5.217
_refine_diff_density_min -1.377
_refine_diff_density_rms 0.187
_refine_ls_extinction_method none
_refine_ls_goodness_of_fit_ref 0.924
_refine_ls_hydrogen_treatment mixed
_refine_ls_matrix_type full
_refine_ls_number_parameters 805
_refine_ls_number_reflns 24546
_refine_ls_number_restraints 0
_refine_ls_restrained_S_all 0.924
_refine_ls_R_factor_all 0.1187
_refine_ls_R_factor_gt 0.0506
_refine_ls_shift/su_max 0.001
_refine_ls_shift/su_mean 0.000
_refine_ls_structure_factor_coef Fsqd
_refine_ls_weighting_details 'calc w=1/[\s^2^(Fo^2^)+(0.0475P)^2^+0.0000P] where P=(Fo^2^+2Fc^2^)/3'
_refine_ls_weighting_scheme calc
_refine_ls_wR_factor_gt 0.0942
_refine_ls_wR_factor_ref 0.1176
_reflns_number_gt 13847
_reflns_number_total 24546
_reflns_threshold_expression >2sigma(I)
_cod_data_source_file ic5b02017_si_001.cif
_cod_data_source_block complex5
_cod_original_sg_symbol_H-M 'P 21/c'
_cod_database_code 4346719

loop_
_symmetry_equiv_pos_as_xyz
'x, y, z'
'-x, y+1/2, -z+1/2'
'-x, -y, -z'
'x, -y-1/2, z-1/2'

loop_
_atom_site_label
_atom_site_type_symbol
_atom_site_fract_x
_atom_site_fract_y
_atom_site_fract_z
_atom_site_U_iso_or_equiv
_atom_site_adp_type
_atom_site_occupancy
_atom_site_symmetry_multiplicity
_atom_site_calc_flag
_atom_site_refinement_flags
Ta1 Ta 0.843784(10) 0.269063(10) 0.487205(10) 0.01105(5) Uani 1 1 d .
Ta2 Ta 0.335826(10) 0.272398(11) 0.470579(10) 0.01159(5) Uani 1 1 d .
Cl1 Cl 0.93730(7) 0.24477(6) 0.45210(7) 0.0184(3) Uani 1 1 d .
Cl2 Cl 0.43456(7) 0.25198(6) 0.44217(7) 0.0190(3) Uani 1 1 d .
N1 N 0.7473(2) 0.2716(2) 0.4755(2) 0.0135(8) Uani 1 1 d .
N2 N 0.8224(2) 0.3362(2) 0.4123(2) 0.0147(9) Uani 1 1 d .
C19 C 1.0134(3) 0.3552(3) 0.6680(3) 0.0162(11) Uani 1 1 d .
N4 N 0.8589(2) 0.1742(2) 0.5091(2) 0.0140(9) Uani 1 1 d .
C76 C 0.9319(3) 0.0897(3) 0.5895(3) 0.0196(12) Uani 1 1 d .
N6 N 0.3460(2) 0.1758(2) 0.4832(2) 0.0162(10) Uani 1 1 d .
N7 N 0.3173(2) 0.3438(2) 0.4004(2) 0.0135(9) Uani 1 1 d .
C1 C 0.6843(3) 0.2741(3) 0.4658(2) 0.0135(10) Uani 1 1 d .
C2 C 0.6361(3) 0.3330(3) 0.4231(3) 0.0177(12) Uani 1 1 d .
C3 C 0.5957(3) 0.3140(3) 0.3414(3) 0.0284(14) Uani 1 1 d .
H3A H 0.5601 0.2803 0.3333 0.043 Uiso 1 1 calc R
H3B H 0.6300 0.2971 0.3272 0.043 Uiso 1 1 calc R
H3C H 0.5717 0.3527 0.3121 0.043 Uiso 1 1 calc R
C4 C 0.5815(3) 0.3541(3) 0.4458(3) 0.0263(14) Uani 1 1 d .
H4A H 0.6064 0.3661 0.4975 0.039 Uiso 1 1 calc R
H4B H 0.5483 0.3180 0.4378 0.039 Uiso 1 1 calc R
H4C H 0.5546 0.3920 0.4166 0.039 Uiso 1 1 calc R
C5 C 0.6838(3) 0.3921(3) 0.4318(3) 0.0222(12) Uani 1 1 d .
H5A H 0.6540 0.4283 0.4015 0.033 Uiso 1 1 calc R
H5B H 0.7187 0.3801 0.4165 0.033 Uiso 1 1 calc R
H5C H 0.7090 0.4058 0.4830 0.033 Uiso 1 1 calc R
C6 C 0.6569(3) 0.2164(2) 0.4944(3) 0.0157(11) Uani 1 1 d .
C7 C 0.5882(3) 0.1859(3) 0.4337(3) 0.0202(12) Uani 1 1 d .
H7A H 0.5973 0.1691 0.3953 0.030 Uiso 1 1 calc R
H7B H 0.5505 0.2192 0.4131 0.030 Uiso 1 1 calc R
H7C H 0.5729 0.1499 0.4537 0.030 Uiso 1 1 calc R
C8 C 0.6444(3) 0.2398(3) 0.5570(3) 0.0224(13) Uani 1 1 d .
H8A H 0.6005 0.2661 0.5370 0.034 Uiso 1 1 calc R
H8B H 0.6851 0.2664 0.5911 0.034 Uiso 1 1 calc R
H8C H 0.6395 0.2018 0.5826 0.034 Uiso 1 1 calc R
C9 C 0.7150(3) 0.1626(3) 0.5250(3) 0.0222(13) Uani 1 1 d .
H9A H 0.7007 0.1283 0.5479 0.033 Uiso 1 1 calc R
H9B H 0.7606 0.1818 0.5615 0.033 Uiso 1 1 calc R
H9C H 0.7206 0.1438 0.4853 0.033 Uiso 1 1 calc R
C10 C 0.8124(3) 0.3739(3) 0.3613(3) 0.0161(11) Uani 1 1 d .
C11 C 0.8483(3) 0.4428(3) 0.3821(3) 0.0205(12) Uani 1 1 d .
C12 C 0.8085(3) 0.4979(3) 0.3279(3) 0.0268(14) Uani 1 1 d .
H12A H 0.8330 0.5395 0.3478 0.040 Uiso 1 1 calc R
H12B H 0.7593 0.5006 0.3196 0.040 Uiso 1 1 calc R
H12C H 0.8075 0.4889 0.2816 0.040 Uiso 1 1 calc R
C13 C 0.9250(3) 0.4359(3) 0.3936(3) 0.0229(13) Uani 1 1 d .
H13A H 0.9228 0.4275 0.3467 0.034 Uiso 1 1 calc R
H13B H 0.9492 0.3994 0.4269 0.034 Uiso 1 1 calc R
H13C H 0.9516 0.4765 0.4146 0.034 Uiso 1 1 calc R
C14 C 0.8544(4) 0.4641(3) 0.4555(3) 0.0278(15) Uani 1 1 d .
H14A H 0.8825 0.5045 0.4723 0.042 Uiso 1 1 calc R
H14B H 0.8781 0.4295 0.4918 0.042 Uiso 1 1 calc R
H14C H 0.8064 0.4717 0.4490 0.042 Uiso 1 1 calc R
C15 C 0.7712(3) 0.3489(3) 0.2808(3) 0.0198(12) Uani 1 1 d .
C16 C 0.8141(4) 0.3578(3) 0.2406(3) 0.0294(14) Uani 1 1 d .
H16A H 0.8600 0.3350 0.2673 0.044 Uiso 1 1 calc R
H16B H 0.8226 0.4045 0.2375 0.044 Uiso 1 1 calc R
H16C H 0.7870 0.3395 0.1914 0.044 Uiso 1 1 calc R
C17 C 0.7566(3) 0.2753(3) 0.2804(3) 0.0246(13) Uani 1 1 d .
H17A H 0.7302 0.2597 0.2299 0.037 Uiso 1 1 calc R
H17B H 0.7281 0.2675 0.3046 0.037 Uiso 1 1 calc R
H17C H 0.8022 0.2518 0.3063 0.037 Uiso 1 1 calc R
C18 C 0.6977(3) 0.3840(3) 0.2389(3) 0.0268(14) Uani 1 1 d .
H18A H 0.6653 0.3577 0.1965 0.040 Uiso 1 1 calc R
H18B H 0.7044 0.4270 0.2226 0.040 Uiso 1 1 calc R
H18C H 0.6771 0.3894 0.2712 0.040 Uiso 1 1 calc R
N3 N 0.8959(2) 0.3135(2) 0.5790(2) 0.0157(10) Uani 1 1 d .
C20 C 0.9319(3) 0.3444(2) 0.6385(3) 0.0138(11) Uani 1 1 d .
C21 C 1.0453(3) 0.4183(3) 0.7103(3) 0.0307(15) Uani 1 1 d .
H21A H 1.0971 0.4187 0.7283 0.046 Uiso 1 1 calc R
H21B H 1.0363 0.4208 0.7516 0.046 Uiso 1 1 calc R
H21C H 1.0232 0.4559 0.6781 0.046 Uiso 1 1 calc R
C22 C 1.0288(4) 0.3550(4) 0.6043(3) 0.0377(18) Uani 1 1 d .
H22A H 1.0012 0.3899 0.5700 0.056 Uiso 1 1 calc R
H22B H 1.0150 0.3126 0.5793 0.056 Uiso 1 1 calc R
H22C H 1.0800 0.3623 0.6226 0.056 Uiso 1 1 calc R
C23 C 1.0525(3) 0.2972(3) 0.7178(4) 0.0400(18) Uani 1 1 d .
H23A H 1.1041 0.3013 0.7357 0.060 Uiso 1 1 calc R
H23B H 1.0351 0.2563 0.6903 0.060 Uiso 1 1 calc R
H23C H 1.0434 0.2968 0.7591 0.060 Uiso 1 1 calc R
C24 C 0.8922(3) 0.3694(3) 0.6792(3) 0.0204(12) Uani 1 1 d .
C25 C 0.8179(3) 0.3379(3) 0.6467(3) 0.0251(13) Uani 1 1 d .
H25A H 0.8228 0.2901 0.6492 0.038 Uiso 1 1 calc R
H25B H 0.7890 0.3514 0.5957 0.038 Uiso 1 1 calc R
H25C H 0.7944 0.3519 0.6744 0.038 Uiso 1 1 calc R
C26 C 0.9309(3) 0.3521(3) 0.7604(3) 0.0314(15) Uani 1 1 d .
H26A H 0.9777 0.3738 0.7846 0.047 Uiso 1 1 calc R
H26B H 0.9377 0.3046 0.7661 0.047 Uiso 1 1 calc R
H26C H 0.9021 0.3667 0.7824 0.047 Uiso 1 1 calc R
C27 C 0.8817(4) 0.4438(3) 0.6684(4) 0.0327(16) Uani 1 1 d .
H27A H 0.8552 0.4598 0.6924 0.049 Uiso 1 1 calc R
H27B H 0.8545 0.4537 0.6162 0.049 Uiso 1 1 calc R
H27C H 0.9285 0.4654 0.6897 0.049 Uiso 1 1 calc R
C28 C 0.8745(3) 0.1147(3) 0.5129(3) 0.0172(11) Uani 1 1 d .
C29 C 0.9367(4) 0.0154(3) 0.6032(3) 0.0298(15) Uani 1 1 d .
H29A H 0.9799 0.0055 0.6493 0.045 Uiso 1 1 calc R
H29B H 0.9387 -0.0073 0.5632 0.045 Uiso 1 1 calc R
H29C H 0.8944 0.0008 0.6058 0.045 Uiso 1 1 calc R
C30 C 1.0056(3) 0.1144(3) 0.6008(3) 0.0270(14) Uani 1 1 d .
H30A H 1.0431 0.1039 0.6504 0.041 Uiso 1 1 calc R
H30B H 1.0036 0.1618 0.5935 0.041 Uiso 1 1 calc R
H30C H 1.0164 0.0929 0.5656 0.041 Uiso 1 1 calc R
C31 C 0.9190(4) 0.1227(3) 0.6483(3) 0.0338(16) Uani 1 1 d .
H31A H 0.8729 0.1082 0.6426 0.051 Uiso 1 1 calc R
H31B H 0.9185 0.1703 0.6427 0.051 Uiso 1 1 calc R
H31C H 0.9574 0.1104 0.6968 0.051 Uiso 1 1 calc R
C32 C 0.8420(3) 0.0718(3) 0.4435(3) 0.0193(12) Uani 1 1 d .
C33 C 0.7900(3) 0.1136(3) 0.3776(3) 0.0251(14) Uani 1 1 d .
H33A H 0.8165 0.1492 0.3703 0.038 Uiso 1 1 calc R
H33B H 0.7528 0.1319 0.3867 0.038 Uiso 1 1 calc R
H33C H 0.7677 0.0861 0.3338 0.038 Uiso 1 1 calc R
C34 C 0.7982(4) 0.0145(3) 0.4486(3) 0.0298(15) Uani 1 1 d .
H34A H 0.7689 -0.0046 0.4001 0.045 Uiso 1 1 calc R
H34B H 0.7670 0.0304 0.4672 0.045 Uiso 1 1 calc R
H34C H 0.8307 -0.0189 0.4817 0.045 Uiso 1 1 calc R
C35 C 0.9010(3) 0.0471(3) 0.4288(3) 0.0287(14) Uani 1 1 d .
H35A H 0.9327 0.0176 0.4681 0.043 Uiso 1 1 calc R
H35B H 0.9287 0.0843 0.4265 0.043 Uiso 1 1 calc R
H35C H 0.8795 0.0235 0.3823 0.043 Uiso 1 1 calc R
N8 N 0.3868(2) 0.3132(2) 0.5645(2) 0.0140(9) Uani 1 1 d .
C37 C 0.4280(3) 0.3364(2) 0.6280(3) 0.0168(12) Uani 1 1 d .
C38 C 0.3940(3) 0.3600(3) 0.6738(3) 0.0232(13) Uani 1 1 d .
C39 C 0.3127(3) 0.3636(4) 0.6262(3) 0.0398(18) Uani 1 1 d .
H39A H 0.2940 0.3202 0.6059 0.060 Uiso 1 1 calc R
H39B H 0.3005 0.3947 0.5864 0.060 Uiso 1 1 calc R
H39C H 0.2914 0.3781 0.6558 0.060 Uiso 1 1 calc R
C40 C 0.4181(4) 0.4293(3) 0.7056(4) 0.0429(19) Uani 1 1 d .
H40A H 0.4150 0.4587 0.6674 0.064 Uiso 1 1 calc R
H40B H 0.4677 0.4277 0.7455 0.064 Uiso 1 1 calc R
H40C H 0.3869 0.4454 0.7241 0.064 Uiso 1 1 calc R
C41 C 0.4114(4) 0.3111(3) 0.7354(3) 0.0372(17) Uani 1 1 d .
H41A H 0.3910 0.3266 0.7654 0.056 Uiso 1 1 calc R
H41B H 0.4635 0.3071 0.7657 0.056 Uiso 1 1 calc R
H41C H 0.3910 0.2683 0.7147 0.056 Uiso 1 1 calc R
C42 C 0.5104(3) 0.3347(3) 0.6555(3) 0.0221(13) Uani 1 1 d .
C43 C 0.5311(3) 0.2626(3) 0.6580(3) 0.0283(14) Uani 1 1 d .
H43A H 0.5820 0.2594 0.6724 0.042 Uiso 1 1 calc R
H43B H 0.5023 0.2430 0.6097 0.042 Uiso 1 1 calc R
H43C H 0.5221 0.2393 0.6935 0.042 Uiso 1 1 calc R
C44 C 0.5216(3) 0.3697(3) 0.5973(3) 0.0278(15) Uani 1 1 d .
H44A H 0.5039 0.4147 0.5915 0.042 Uiso 1 1 calc R
H44B H 0.4953 0.3464 0.5508 0.042 Uiso 1 1 calc R
H44C H 0.5728 0.3702 0.6123 0.042 Uiso 1 1 calc R
C45 C 0.5598(3) 0.3668(4) 0.7280(3) 0.0354(17) Uani 1 1 d .
H45A H 0.6097 0.3596 0.7402 0.053 Uiso 1 1 calc R
H45B H 0.5516 0.3477 0.7660 0.053 Uiso 1 1 calc R
H45C H 0.5501 0.4139 0.7247 0.053 Uiso 1 1 calc R
N5 N 0.2387(2) 0.2719(2) 0.4567(2) 0.0160(9) Uani 1 1 d .
C47 C 0.1772(3) 0.2725(2) 0.4514(2) 0.0126(10) Uani 1 1 d .
C48 C 0.1245(3) 0.3285(2) 0.4057(3) 0.0153(11) Uani 1 1 d .
C49 C 0.1396(3) 0.3878(3) 0.4570(3) 0.0248(13) Uani 1 1 d .
H49A H 0.1907 0.3989 0.4804 0.037 Uiso 1 1 calc R
H49B H 0.1267 0.3767 0.4944 0.037 Uiso 1 1 calc R
H49C H 0.1112 0.4253 0.4287 0.037 Uiso 1 1 calc R
C50 C 0.0440(3) 0.3124(3) 0.3705(3) 0.0230(12) Uani 1 1 d .
H50A H 0.0158 0.3505 0.3435 0.035 Uiso 1 1 calc R
H50B H 0.0322 0.3009 0.4087 0.035 Uiso 1 1 calc R
H50C H 0.0328 0.2753 0.3371 0.035 Uiso 1 1 calc R
C51 C 0.1398(3) 0.3498(3) 0.3453(3) 0.0226(13) Uani 1 1 d .
H51A H 0.1062 0.3844 0.3162 0.034 Uiso 1 1 calc R
H51B H 0.1343 0.3123 0.3139 0.034 Uiso 1 1 calc R
H51C H 0.1890 0.3665 0.3668 0.034 Uiso 1 1 calc R
C52 C 0.1585(3) 0.2193(3) 0.4927(3) 0.0179(12) Uani 1 1 d .
C53 C 0.1333(3) 0.2506(3) 0.5425(3) 0.0208(12) Uani 1 1 d .
H53A H 0.1212 0.2162 0.5670 0.031 Uiso 1 1 calc R
H53B H 0.0910 0.2777 0.5133 0.031 Uiso 1 1 calc R
H53C H 0.1717 0.2780 0.5790 0.031 Uiso 1 1 calc R
C54 C 0.1006(3) 0.1727(3) 0.4385(3) 0.0225(13) Uani 1 1 d .
H54A H 0.1158 0.1547 0.4051 0.034 Uiso 1 1 calc R
H54B H 0.0556 0.1968 0.4106 0.034 Uiso 1 1 calc R
H54C H 0.0933 0.1370 0.4653 0.034 Uiso 1 1 calc R
C55 C 0.2248(3) 0.1787(3) 0.5399(3) 0.0189(12) Uani 1 1 d .
H55A H 0.2639 0.2076 0.5727 0.028 Uiso 1 1 calc R
H55B H 0.2392 0.1548 0.5087 0.028 Uiso 1 1 calc R
H55C H 0.2141 0.1475 0.5686 0.028 Uiso 1 1 calc R
C56 C 0.3540(3) 0.1159(3) 0.4772(3) 0.0179(12) Uani 1 1 d .
C57 C 0.4109(3) 0.0798(3) 0.5473(3) 0.0230(13) Uani 1 1 d .
C58 C 0.4032(4) 0.0050(3) 0.5503(4) 0.0353(17) Uani 1 1 d .
H58A H 0.4439 -0.0123 0.5948 0.053 Uiso 1 1 calc R
H58B H 0.4023 -0.0152 0.5076 0.053 Uiso 1 1 calc R
H58C H 0.3585 -0.0051 0.5505 0.053 Uiso 1 1 calc R
C59 C 0.4093(3) 0.1078(3) 0.6142(3) 0.0279(14) Uani 1 1 d .
H59A H 0.4448 0.0851 0.6581 0.042 Uiso 1 1 calc R
H59B H 0.3615 0.1015 0.6087 0.042 Uiso 1 1 calc R
H59C H 0.4206 0.1546 0.6185 0.042 Uiso 1 1 calc R
C60 C 0.4844(3) 0.0936(3) 0.5536(3) 0.0304(15) Uani 1 1 d .
H60A H 0.4906 0.1409 0.5512 0.046 Uiso 1 1 calc R
H60B H 0.4872 0.0720 0.5135 0.046 Uiso 1 1 calc R
H60C H 0.5223 0.0767 0.6002 0.046 Uiso 1 1 calc R
C61 C 0.3125(3) 0.0824(3) 0.4019(3) 0.0192(12) Uani 1 1 d .
C62 C 0.2664(4) 0.1338(3) 0.3437(3) 0.0288(15) Uani 1 1 d .
H62A H 0.2976 0.1676 0.3412 0.043 Uiso 1 1 calc R
H62B H 0.2328 0.1540 0.3569 0.043 Uiso 1 1 calc R
H62C H 0.2396 0.1124 0.2961 0.043 Uiso 1 1 calc R
C63 C 0.2593(3) 0.0300(3) 0.4004(3) 0.0274(14) Uani 1 1 d .
H63A H 0.2284 0.0494 0.4177 0.041 Uiso 1 1 calc R
H63B H 0.2861 -0.0066 0.4322 0.041 Uiso 1 1 calc R
H63C H 0.2298 0.0140 0.3505 0.041 Uiso 1 1 calc R
C64 C 0.3641(4) 0.0529(3) 0.3784(3) 0.0336(16) Uani 1 1 d .
H64A H 0.3368 0.0375 0.3280 0.050 Uiso 1 1 calc R
H64B H 0.3899 0.0161 0.4104 0.050 Uiso 1 1 calc R
H64C H 0.3984 0.0864 0.3819 0.050 Uiso 1 1 calc R
C65 C 0.3115(3) 0.3852(3) 0.3545(3) 0.0135(11) Uani 1 1 d .
C66 C 0.3405(3) 0.4553(3) 0.3836(3) 0.0217(13) Uani 1 1 d .
C67 C 0.3079(3) 0.5120(3) 0.3301(3) 0.0275(14) Uani 1 1 d .
H67A H 0.2559 0.5125 0.3108 0.041 Uiso 1 1 calc R
H67B H 0.3182 0.5064 0.2899 0.041 Uiso 1 1 calc R
H67C H 0.3285 0.5533 0.3553 0.041 Uiso 1 1 calc R
C68 C 0.4216(3) 0.4538(3) 0.4107(3) 0.0240(13) Uani 1 1 d .
H68A H 0.4298 0.4491 0.3689 0.036 Uiso 1 1 calc R
H68B H 0.4432 0.4166 0.4438 0.036 Uiso 1 1 calc R
H68C H 0.4434 0.4946 0.4365 0.036 Uiso 1 1 calc R
C69 C 0.3297(4) 0.4697(3) 0.4488(3) 0.0316(16) Uani 1 1 d .
H69A H 0.3489 0.5131 0.4683 0.047 Uiso 1 1 calc R
H69B H 0.3549 0.4366 0.4867 0.047 Uiso 1 1 calc R
H69C H 0.2785 0.4685 0.4333 0.047 Uiso 1 1 calc R
C70 C 0.2815(3) 0.3660(3) 0.2730(3) 0.0169(12) Uani 1 1 d .
C71 C 0.2114(3) 0.4013(3) 0.2220(3) 0.0287(15) Uani 1 1 d .
H71A H 0.1882 0.3793 0.1745 0.043 Uiso 1 1 calc R
H71B H 0.2217 0.4468 0.2157 0.043 Uiso 1 1 calc R
H71C H 0.1795 0.4002 0.2431 0.043 Uiso 1 1 calc R
C72 C 0.2661(3) 0.2919(3) 0.2646(3) 0.0242(13) Uani 1 1 d .
H72A H 0.2293 0.2818 0.2782 0.036 Uiso 1 1 calc R
H72B H 0.3101 0.2679 0.2965 0.036 Uiso 1 1 calc R
H72C H 0.2490 0.2791 0.2139 0.036 Uiso 1 1 calc R
C73 C 0.3388(4) 0.3795(3) 0.2495(3) 0.0284(14) Uani 1 1 d .
H73A H 0.3214 0.3636 0.1997 0.043 Uiso 1 1 calc R
H73B H 0.3834 0.3568 0.2827 0.043 Uiso 1 1 calc R
H73C H 0.3479 0.4267 0.2514 0.043 Uiso 1 1 calc R

loop_
_atom_site_aniso_label
_atom_site_aniso_U_11
_atom_site_aniso_U_22
_atom_site_aniso_U_33
_atom_site_aniso_U_23
_atom_site_aniso_U_13
_atom_site_aniso_U_12
Ta1 0.01303(10) 0.00899(10) 0.01143(10) -0.00003(8) 0.00621(8) -0.00006(9)
Ta2 0.01283(10) 0.00880(10) 0.01296(10) -0.00066(8) 0.00617(8) -0.00023(9)
Cl1 0.0188(6) 0.0172(7) 0.0241(7) 0.0001(5) 0.0142(5) -0.0001(5)
Cl2 0.0175(6) 0.0173(7) 0.0262(7) 0.0017(5) 0.0138(6) 0.0013(5)
N1 0.014(2) 0.012(2) 0.0127(19) 0.0011(18) 0.0058(16) -0.001(2)
N2 0.021(2) 0.011(2) 0.018(2) 0.0012(17) 0.0144(19) 0.0035(19)
C19 0.017(3) 0.013(3) 0.020(3) -0.004(2) 0.009(2) -0.005(2)
N4 0.015(2) 0.012(2) 0.019(2) 0.0009(17) 0.0121(19) -0.0003(18)
C76 0.021(3) 0.018(3) 0.019(3) 0.004(2) 0.009(2) 0.006(2)
N6 0.013(2) 0.018(2) 0.023(2) -0.0024(18) 0.014(2) -0.0010(19)
N7 0.013(2) 0.010(2) 0.019(2) -0.0026(17) 0.0093(19) -0.0002(18)
C1 0.019(2) 0.014(3) 0.008(2) -0.001(2) 0.0069(19) 0.004(2)
C2 0.017(3) 0.016(3) 0.018(3) 0.005(2) 0.007(2) 0.001(2)
C3 0.031(3) 0.024(3) 0.024(3) 0.008(2) 0.009(3) 0.004(3)
C4 0.026(3) 0.015(3) 0.045(4) 0.006(3) 0.022(3) 0.001(2)
C5 0.024(3) 0.015(3) 0.028(3) 0.005(2) 0.012(3) 0.001(2)
C6 0.018(3) 0.014(3) 0.021(3) 0.0007(19) 0.013(2) -0.001(2)
C7 0.017(3) 0.016(3) 0.028(3) -0.007(2) 0.012(2) -0.004(2)
C8 0.027(3) 0.020(3) 0.020(3) 0.002(2) 0.011(2) -0.003(2)
C9 0.025(3) 0.014(3) 0.033(3) 0.009(2) 0.018(3) 0.006(2)
C10 0.019(3) 0.014(3) 0.016(3) 0.005(2) 0.009(2) 0.005(2)
C11 0.024(3) 0.015(3) 0.025(3) 0.004(2) 0.014(3) 0.001(2)
C12 0.034(4) 0.017(3) 0.027(3) 0.005(2) 0.013(3) -0.002(3)
C13 0.023(3) 0.017(3) 0.033(3) 0.004(2) 0.016(3) -0.002(2)
C14 0.042(4) 0.014(3) 0.029(3) -0.007(2) 0.019(3) -0.006(3)
C15 0.026(3) 0.019(3) 0.014(3) 0.002(2) 0.010(2) -0.001(2)
C16 0.038(4) 0.034(4) 0.026(3) -0.003(3) 0.023(3) 0.003(3)
C17 0.037(3) 0.016(3) 0.012(2) -0.004(2) 0.006(2) -0.001(3)
C18 0.031(3) 0.022(3) 0.019(3) 0.005(2) 0.006(3) 0.002(3)
N3 0.017(2) 0.012(2) 0.018(2) 0.0028(17) 0.0079(19) -0.0015(19)
C20 0.019(3) 0.009(2) 0.011(2) 0.0042(18) 0.006(2) 0.004(2)
C21 0.027(3) 0.033(4) 0.032(3) -0.011(3) 0.014(3) -0.013(3)
C22 0.026(4) 0.060(5) 0.034(4) -0.019(3) 0.020(3) -0.022(3)
C23 0.019(3) 0.027(4) 0.065(5) 0.013(3) 0.014(3) 0.004(3)
C24 0.017(3) 0.020(3) 0.024(3) -0.001(2) 0.010(2) 0.001(2)
C25 0.022(3) 0.036(4) 0.024(3) -0.010(2) 0.016(3) -0.008(3)
C26 0.024(3) 0.051(4) 0.019(3) 0.001(3) 0.010(3) 0.001(3)
C27 0.038(4) 0.020(3) 0.049(4) -0.005(3) 0.028(3) 0.007(3)
C28 0.019(3) 0.015(3) 0.020(3) 0.002(2) 0.011(2) 0.001(2)
C29 0.038(4) 0.012(3) 0.035(4) 0.011(2) 0.014(3) 0.002(3)
C30 0.018(3) 0.027(3) 0.031(3) 0.004(3) 0.008(3) 0.002(3)
C31 0.034(4) 0.041(4) 0.021(3) 0.010(3) 0.009(3) 0.012(3)
C32 0.027(3) 0.013(3) 0.020(3) 0.000(2) 0.014(2) 0.003(2)
C33 0.030(3) 0.022(3) 0.019(3) -0.007(2) 0.009(3) -0.004(3)
C34 0.032(4) 0.020(3) 0.034(3) -0.005(3) 0.013(3) -0.007(3)
C35 0.036(4) 0.024(3) 0.037(4) -0.011(3) 0.026(3) -0.002(3)
N8 0.018(2) 0.008(2) 0.017(2) 0.0032(16) 0.0100(18) 0.0040(18)
C37 0.023(3) 0.010(3) 0.013(3) 0.0004(19) 0.006(2) 0.000(2)
C38 0.026(3) 0.019(3) 0.020(3) -0.010(2) 0.008(2) -0.002(3)
C39 0.025(3) 0.062(5) 0.031(4) -0.024(3) 0.013(3) 0.000(3)
C40 0.047(5) 0.032(4) 0.047(4) -0.020(3) 0.021(4) -0.009(3)
C41 0.046(4) 0.044(4) 0.032(4) 0.008(3) 0.027(3) 0.004(4)
C42 0.019(3) 0.022(3) 0.022(3) -0.002(2) 0.007(2) -0.003(2)
C43 0.020(3) 0.032(4) 0.028(3) 0.004(3) 0.007(2) 0.006(3)
C44 0.025(3) 0.034(4) 0.021(3) 0.001(3) 0.009(3) -0.012(3)
C45 0.024(3) 0.056(5) 0.021(3) -0.009(3) 0.008(3) -0.012(3)
N5 0.017(2) 0.010(2) 0.018(2) 0.0005(18) 0.0060(17) -0.003(2)
C47 0.015(2) 0.009(2) 0.016(2) -0.001(2) 0.0097(19) -0.003(2)
C48 0.016(3) 0.013(3) 0.018(3) 0.0018(19) 0.010(2) 0.003(2)
C49 0.031(3) 0.016(3) 0.022(3) 0.000(2) 0.009(3) 0.002(3)
C50 0.019(3) 0.026(3) 0.025(3) 0.002(2) 0.011(2) 0.004(2)
C51 0.025(3) 0.020(3) 0.022(3) 0.003(2) 0.011(2) -0.002(2)
C52 0.018(3) 0.014(3) 0.023(3) 0.003(2) 0.011(2) 0.002(2)
C53 0.020(3) 0.028(3) 0.022(3) 0.002(2) 0.016(2) 0.003(2)
C54 0.026(3) 0.017(3) 0.027(3) 0.001(2) 0.015(3) -0.005(2)
C55 0.020(3) 0.014(3) 0.026(3) 0.007(2) 0.014(2) 0.004(2)
C56 0.023(3) 0.010(3) 0.027(3) 0.000(2) 0.018(2) 0.002(2)
C57 0.029(3) 0.012(3) 0.033(3) 0.007(2) 0.019(3) 0.008(2)
C58 0.040(4) 0.018(3) 0.043(4) 0.015(3) 0.016(3) 0.013(3)
C59 0.028(3) 0.028(3) 0.025(3) 0.009(3) 0.011(3) 0.007(3)
C60 0.022(3) 0.028(3) 0.041(4) 0.006(3) 0.014(3) 0.009(3)
C61 0.026(3) 0.012(3) 0.021(3) -0.005(2) 0.012(2) -0.004(2)
C62 0.043(4) 0.019(3) 0.023(3) -0.004(2) 0.016(3) -0.004(3)
C63 0.034(4) 0.021(3) 0.029(3) -0.004(2) 0.017(3) -0.008(3)
C64 0.052(4) 0.019(3) 0.040(4) -0.012(3) 0.029(3) -0.003(3)
C65 0.008(2) 0.015(3) 0.018(3) 0.000(2) 0.007(2) 0.002(2)
C66 0.024(3) 0.011(3) 0.025(3) 0.002(2) 0.008(2) 0.002(2)
C67 0.024(3) 0.018(3) 0.035(3) 0.004(2) 0.011(3) 0.001(3)
C68 0.022(3) 0.018(3) 0.024(3) 0.000(2) 0.005(2) -0.006(2)
C69 0.058(5) 0.014(3) 0.029(3) -0.006(2) 0.025(3) -0.009(3)
C70 0.023(3) 0.016(3) 0.012(3) 0.006(2) 0.010(2) 0.002(2)
C71 0.025(3) 0.033(4) 0.019(3) 0.004(2) 0.003(3) 0.004(3)
C72 0.031(3) 0.021(3) 0.019(3) -0.005(2) 0.011(3) 0.000(3)
C73 0.039(4) 0.031(4) 0.023(3) 0.002(2) 0.021(3) -0.002(3)

loop_
_atom_type_symbol
_atom_type_description
_atom_type_scat_dispersion_real
_atom_type_scat_dispersion_imag
_atom_type_scat_source
C C 0.0033 0.0016 'International Tables Vol C Tables 4.2.6.8 and 6.1.1.4'
H H 0.0000 0.0000 'International Tables Vol C Tables 4.2.6.8 and 6.1.1.4'
N N 0.0061 0.0033 'International Tables Vol C Tables 4.2.6.8 and 6.1.1.4'
Cl Cl 0.1484 0.1585 'International Tables Vol C Tables 4.2.6.8 and 6.1.1.4'
Ta Ta -0.7052 6.5227 'International Tables Vol C Tables 4.2.6.8 and 6.1.1.4'

loop_
_geom_angle_atom_site_label_1
_geom_angle_atom_site_label_2
_geom_angle_atom_site_label_3
_geom_angle
N3 Ta1 N1 99.93(18)
N3 Ta1 N2 105.59(18)
N1 Ta1 N2 93.59(18)
N3 Ta1 N4 106.29(17)
N1 Ta1 N4 95.60(18)
N2 Ta1 N4 144.65(17)
N3 Ta1 Cl1 103.62(14)
N1 Ta1 Cl1 156.42(12)
N2 Ta1 Cl1 78.97(13)
N4 Ta1 Cl1 79.08(13)
N8 Ta2 N5 100.63(18)
N8 Ta2 N7 104.71(17)
N5 Ta2 N7 94.71(18)
N8 Ta2 N6 108.90(17)
N5 Ta2 N6 93.10(18)
N7 Ta2 N6 143.36(17)
N8 Ta2 Cl2 101.34(14)
N5 Ta2 Cl2 158.03(12)
N7 Ta2 Cl2 80.13(13)
N6 Ta2 Cl2 79.39(13)
C1 N1 Ta1 178.0(4)
C10 N2 Ta1 172.5(4)
C21 C19 C22 106.6(5)
C21 C19 C23 108.4(5)
C22 C19 C23 108.5(5)
C21 C19 C20 116.6(5)
C22 C19 C20 109.3(4)
C23 C19 C20 107.2(4)
C28 N4 Ta1 166.5(4)
C29 C76 C31 107.5(5)
C29 C76 C28 117.6(5)
C31 C76 C28 108.8(5)
C29 C76 C30 108.8(5)
C31 C76 C30 107.4(5)
C28 C76 C30 106.3(5)
C56 N6 Ta2 165.7(4)
C65 N7 Ta2 172.5(4)
N1 C1 C2 118.7(5)
N1 C1 C6 118.7(5)
C2 C1 C6 122.6(4)
C4 C2 C5 107.9(5)
C4 C2 C1 115.7(4)
C5 C2 C1 109.1(4)
C4 C2 C3 108.7(5)
C5 C2 C3 107.8(5)
C1 C2 C3 107.4(4)
C2 C3 H3A 109.5
C2 C3 H3B 109.5
H3A C3 H3B 109.5
C2 C3 H3C 109.5
H3A C3 H3C 109.5
H3B C3 H3C 109.5
C2 C4 H4A 109.5
C2 C4 H4B 109.5
H4A C4 H4B 109.5
C2 C4 H4C 109.5
H4A C4 H4C 109.5
H4B C4 H4C 109.5
C2 C5 H5A 109.5
C2 C5 H5B 109.5
H5A C5 H5B 109.5
C2 C5 H5C 109.5
H5A C5 H5C 109.5
H5B C5 H5C 109.5
C7 C6 C8 110.0(5)
C7 C6 C9 107.9(4)
C8 C6 C9 107.8(4)
C7 C6 C1 111.9(4)
C8 C6 C1 110.4(4)
C9 C6 C1 108.7(4)
C6 C7 H7A 109.5
C6 C7 H7B 109.5
H7A C7 H7B 109.5
C6 C7 H7C 109.5
H7A C7 H7C 109.5
H7B C7 H7C 109.5
C6 C8 H8A 109.5
C6 C8 H8B 109.5
H8A C8 H8B 109.5
C6 C8 H8C 109.5
H8A C8 H8C 109.5
H8B C8 H8C 109.5
C6 C9 H9A 109.5
C6 C9 H9B 109.5
H9A C9 H9B 109.5
C6 C9 H9C 109.5
H9A C9 H9C 109.5
H9B C9 H9C 109.5
N2 C10 C11 117.5(5)
N2 C10 C15 119.8(5)
C11 C10 C15 122.5(4)
C12 C11 C13 110.4(5)
C12 C11 C14 106.3(5)
C13 C11 C14 107.7(5)
C12 C11 C10 115.9(5)
C13 C11 C10 107.6(5)
C14 C11 C10 108.8(5)
C11 C12 H12A 109.5
C11 C12 H12B 109.5
H12A C12 H12B 109.5
C11 C12 H12C 109.5
H12A C12 H12C 109.5
H12B C12 H12C 109.5
C11 C13 H13A 109.5
C11 C13 H13B 109.5
H13A C13 H13B 109.5
C11 C13 H13C 109.5
H13A C13 H13C 109.5
H13B C13 H13C 109.5
C11 C14 H14A 109.5
C11 C14 H14B 109.5
H14A C14 H14B 109.5
C11 C14 H14C 109.5
H14A C14 H14C 109.5
H14B C14 H14C 109.5
C17 C15 C16 106.7(5)
C17 C15 C18 107.6(5)
C16 C15 C18 110.3(5)
C17 C15 C10 109.3(4)
C16 C15 C10 112.7(5)
C18 C15 C10 110.1(5)
C15 C16 H16A 109.5
C15 C16 H16B 109.5
H16A C16 H16B 109.5
C15 C16 H16C 109.5
H16A C16 H16C 109.5
H16B C16 H16C 109.5
C15 C17 H17A 109.5
C15 C17 H17B 109.5
H17A C17 H17B 109.5
C15 C17 H17C 109.5
H17A C17 H17C 109.5
H17B C17 H17C 109.5
C15 C18 H18A 109.5
C15 C18 H18B 109.5
H18A C18 H18B 109.5
C15 C18 H18C 109.5
H18A C18 H18C 109.5
H18B C18 H18C 109.5
C20 N3 Ta1 177.3(4)
N3 C20 C24 118.2(5)
N3 C20 C19 119.0(5)
C24 C20 C19 122.8(4)
C19 C21 H21A 109.5
C19 C21 H21B 109.5
H21A C21 H21B 109.5
C19 C21 H21C 109.5
H21A C21 H21C 109.5
H21B C21 H21C 109.5
C19 C22 H22A 109.5
C19 C22 H22B 109.5
H22A C22 H22B 109.5
C19 C22 H22C 109.5
H22A C22 H22C 109.5
H22B C22 H22C 109.5
C19 C23 H23A 109.5
C19 C23 H23B 109.5
H23A C23 H23B 109.5
C19 C23 H23C 109.5
H23A C23 H23C 109.5
H23B C23 H23C 109.5
C26 C24 C25 106.2(5)
C26 C24 C27 110.7(5)
C25 C24 C27 107.7(5)
C26 C24 C20 113.2(5)
C25 C24 C20 110.0(4)
C27 C24 C20 108.8(5)
C24 C25 H25A 109.5
C24 C25 H25B 109.5
H25A C25 H25B 109.5
C24 C25 H25C 109.5
H25A C25 H25C 109.5
H25B C25 H25C 109.5
C24 C26 H26A 109.5
C24 C26 H26B 109.5
H26A C26 H26B 109.5
C24 C26 H26C 109.5
H26A C26 H26C 109.5
H26B C26 H26C 109.5
C24 C27 H27A 109.5
C24 C27 H27B 109.5
H27A C27 H27B 109.5
C24 C27 H27C 109.5
H27A C27 H27C 109.5
H27B C27 H27C 109.5
N4 C28 C32 120.4(5)
N4 C28 C76 115.9(5)
C32 C28 C76 123.5(5)
C76 C29 H29A 109.5
C76 C29 H29B 109.5
H29A C29 H29B 109.5
C76 C29 H29C 109.5
H29A C29 H29C 109.5
H29B C29 H29C 109.5
C76 C30 H30A 109.5
C76 C30 H30B 109.5
H30A C30 H30B 109.5
C76 C30 H30C 109.5
H30A C30 H30C 109.5
H30B C30 H30C 109.5
C76 C31 H31A 109.5
C76 C31 H31B 109.5
H31A C31 H31B 109.5
C76 C31 H31C 109.5
H31A C31 H31C 109.5
H31B C31 H31C 109.5
C35 C32 C34 110.8(5)
C35 C32 C33 107.8(5)
C34 C32 C33 106.7(5)
C35 C32 C28 110.2(5)
C34 C32 C28 112.0(5)
C33 C32 C28 109.2(4)
C32 C33 H33A 109.5
C32 C33 H33B 109.5
H33A C33 H33B 109.5
C32 C33 H33C 109.5
H33A C33 H33C 109.5
H33B C33 H33C 109.5
C32 C34 H34A 109.5
C32 C34 H34B 109.5
H34A C34 H34B 109.5
C32 C34 H34C 109.5
H34A C34 H34C 109.5
H34B C34 H34C 109.5
C32 C35 H35A 109.5
C32 C35 H35B 109.5
H35A C35 H35B 109.5
C32 C35 H35C 109.5
H35A C35 H35C 109.5
H35B C35 H35C 109.5
C37 N8 Ta2 172.5(4)
N8 C37 C38 118.3(5)
N8 C37 C42 117.0(5)
C38 C37 C42 124.6(4)
C39 C38 C41 108.3(6)
C39 C38 C40 105.8(5)
C41 C38 C40 109.8(5)
C39 C38 C37 110.0(5)
C41 C38 C37 109.3(5)
C40 C38 C37 113.5(5)
C38 C39 H39A 109.5
C38 C39 H39B 109.5
H39A C39 H39B 109.5
C38 C39 H39C 109.5
H39A C39 H39C 109.5
H39B C39 H39C 109.5
C38 C40 H40A 109.5
C38 C40 H40B 109.5
H40A C40 H40B 109.5
C38 C40 H40C 109.5
H40A C40 H40C 109.5
H40B C40 H40C 109.5
C38 C41 H41A 109.5
C38 C41 H41B 109.5
H41A C41 H41B 109.5
C38 C41 H41C 109.5
H41A C41 H41C 109.5
H41B C41 H41C 109.5
C45 C42 C44 107.3(5)
C45 C42 C43 109.5(5)
C44 C42 C43 108.7(5)
C45 C42 C37 117.9(5)
C44 C42 C37 106.4(4)
C43 C42 C37 106.7(5)
C42 C43 H43A 109.5
C42 C43 H43B 109.5
H43A C43 H43B 109.5
C42 C43 H43C 109.5
H43A C43 H43C 109.5
H43B C43 H43C 109.5
C42 C44 H44A 109.5
C42 C44 H44B 109.5
H44A C44 H44B 109.5
C42 C44 H44C 109.5
H44A C44 H44C 109.5
H44B C44 H44C 109.5
C42 C45 H45A 109.5
C42 C45 H45B 109.5
H45A C45 H45B 109.5
C42 C45 H45C 109.5
H45A C45 H45C 109.5
H45B C45 H45C 109.5
C47 N5 Ta2 176.8(4)
N5 C47 C52 118.9(5)
N5 C47 C48 117.9(5)
C52 C47 C48 123.2(4)
C51 C48 C50 107.9(4)
C51 C48 C49 107.5(5)
C50 C48 C49 107.9(5)
C51 C48 C47 109.7(4)
C50 C48 C47 116.0(4)
C49 C48 C47 107.6(4)
C48 C49 H49A 109.5
C48 C49 H49B 109.5
H49A C49 H49B 109.5
C48 C49 H49C 109.5
H49A C49 H49C 109.5
H49B C49 H49C 109.5
C48 C50 H50A 109.5
C48 C50 H50B 109.5
H50A C50 H50B 109.5
C48 C50 H50C 109.5
H50A C50 H50C 109.5
H50B C50 H50C 109.5
C48 C51 H51A 109.5
C48 C51 H51B 109.5
H51A C51 H51B 109.5
C48 C51 H51C 109.5
H51A C51 H51C 109.5
H51B C51 H51C 109.5
C55 C52 C53 108.0(4)
C55 C52 C54 107.6(4)
C53 C52 C54 109.8(5)
C55 C52 C47 109.4(4)
C53 C52 C47 111.2(4)
C54 C52 C47 110.7(4)
C52 C53 H53A 109.5
C52 C53 H53B 109.5
H53A C53 H53B 109.5
C52 C53 H53C 109.5
H53A C53 H53C 109.5
H53B C53 H53C 109.5
C52 C54 H54A 109.5
C52 C54 H54B 109.5
H54A C54 H54B 109.5
C52 C54 H54C 109.5
H54A C54 H54C 109.5
H54B C54 H54C 109.5
C52 C55 H55A 109.5
C52 C55 H55B 109.5
H55A C55 H55B 109.5
C52 C55 H55C 109.5
H55A C55 H55C 109.5
H55B C55 H55C 109.5
N6 C56 C61 119.9(5)
N6 C56 C57 116.7(5)
C61 C56 C57 123.3(5)
C59 C57 C58 106.3(5)
C59 C57 C60 109.4(5)
C58 C57 C60 107.7(5)
C59 C57 C56 109.4(5)
C58 C57 C56 117.2(5)
C60 C57 C56 106.7(5)
C57 C58 H58A 109.5
C57 C58 H58B 109.5
H58A C58 H58B 109.5
C57 C58 H58C 109.5
H58A C58 H58C 109.5
H58B C58 H58C 109.5
C57 C59 H59A 109.5
C57 C59 H59B 109.5
H59A C59 H59B 109.5
C57 C59 H59C 109.5
H59A C59 H59C 109.5
H59B C59 H59C 109.5
C57 C60 H60A 109.5
C57 C60 H60B 109.5
H60A C60 H60B 109.5
C57 C60 H60C 109.5
H60A C60 H60C 109.5
H60B C60 H60C 109.5
C64 C61 C62 107.0(5)
C64 C61 C56 111.0(5)
C62 C61 C56 109.5(4)
C64 C61 C63 111.0(5)
C62 C61 C63 106.0(5)
C56 C61 C63 112.1(5)
C61 C62 H62A 109.5
C61 C62 H62B 109.5
H62A C62 H62B 109.5
C61 C62 H62C 109.5
H62A C62 H62C 109.5
H62B C62 H62C 109.5
C61 C63 H63A 109.5
C61 C63 H63B 109.5
H63A C63 H63B 109.5
C61 C63 H63C 109.5
H63A C63 H63C 109.5
H63B C63 H63C 109.5
C61 C64 H64A 109.5
C61 C64 H64B 109.5
H64A C64 H64B 109.5
C61 C64 H64C 109.5
H64A C64 H64C 109.5
H64B C64 H64C 109.5
N7 C65 C70 120.9(5)
N7 C65 C66 116.8(5)
C70 C65 C66 122.1(4)
C67 C66 C69 107.5(5)
C67 C66 C68 108.4(5)
C69 C66 C68 108.0(5)
C67 C66 C65 117.2(5)
C69 C66 C65 108.8(5)
C68 C66 C65 106.7(4)
C66 C67 H67A 109.5
C66 C67 H67B 109.5
H67A C67 H67B 109.5
C66 C67 H67C 109.5
H67A C67 H67C 109.5
H67B C67 H67C 109.5
C66 C68 H68A 109.5
C66 C68 H68B 109.5
H68A C68 H68B 109.5
C66 C68 H68C 109.5
H68A C68 H68C 109.5
H68B C68 H68C 109.5
C66 C69 H69A 109.5
C66 C69 H69B 109.5
H69A C69 H69B 109.5
C66 C69 H69C 109.5
H69A C69 H69C 109.5
H69B C69 H69C 109.5
C71 C70 C72 107.5(5)
C71 C70 C73 110.4(5)
C72 C70 C73 107.3(5)
C71 C70 C65 112.8(5)
C72 C70 C65 108.8(4)
C73 C70 C65 109.9(4)
C70 C71 H71A 109.5
C70 C71 H71B 109.5
H71A C71 H71B 109.5
C70 C71 H71C 109.5
H71A C71 H71C 109.5
H71B C71 H71C 109.5
C70 C72 H72A 109.5
C70 C72 H72B 109.5
H72A C72 H72B 109.5
C70 C72 H72C 109.5
H72A C72 H72C 109.5
H72B C72 H72C 109.5
C70 C73 H73A 109.5
C70 C73 H73B 109.5
H73A C73 H73B 109.5
C70 C73 H73C 109.5
H73A C73 H73C 109.5
H73B C73 H73C 109.5

loop_
_geom_bond_atom_site_label_1
_geom_bond_atom_site_label_2
_geom_bond_distance
Ta1 N3 1.922(4)
Ta1 N1 1.958(4)
Ta1 N2 1.967(4)
Ta1 N4 1.982(4)
Ta1 Cl1 2.4981(14)
Ta2 N8 1.918(4)
Ta2 N5 1.953(5)
Ta2 N7 1.972(4)
Ta2 N6 1.990(5)
Ta2 Cl2 2.4958(14)
N1 C1 1.263(6)
N2 C10 1.250(6)
C19 C21 1.525(8)
C19 C22 1.529(8)
C19 C23 1.531(8)
C19 C20 1.554(7)
N4 C28 1.253(6)
C76 C29 1.539(7)
C76 C31 1.548(8)
C76 C28 1.559(7)
C76 C30 1.559(8)
N6 C56 1.250(6)
N7 C65 1.243(6)
C1 C2 1.554(7)
C1 C6 1.562(7)
C2 C4 1.524(8)
C2 C5 1.535(8)
C2 C3 1.549(7)
C3 H3A 0.9800
C3 H3B 0.9800
C3 H3C 0.9800
C4 H4A 0.9800
C4 H4B 0.9800
C4 H4C 0.9800
C5 H5A 0.9800
C5 H5B 0.9800
C5 H5C 0.9800
C6 C7 1.531(7)
C6 C8 1.541(8)
C6 C9 1.544(7)
C7 H7A 0.9800
C7 H7B 0.9800
C7 H7C 0.9800
C8 H8A 0.9800
C8 H8B 0.9800
C8 H8C 0.9800
C9 H9A 0.9800
C9 H9B 0.9800
C9 H9C 0.9800
C10 C11 1.562(8)
C10 C15 1.563(7)
C11 C12 1.531(8)
C11 C13 1.542(8)
C11 C14 1.549(8)
C12 H12A 0.9800
C12 H12B 0.9800
C12 H12C 0.9800
C13 H13A 0.9800
C13 H13B 0.9800
C13 H13C 0.9800
C14 H14A 0.9800
C14 H14B 0.9800
C14 H14C 0.9800
C15 C17 1.535(7)
C15 C16 1.532(8)
C15 C18 1.551(8)
C16 H16A 0.9800
C16 H16B 0.9800
C16 H16C 0.9800
C17 H17A 0.9800
C17 H17B 0.9800
C17 H17C 0.9800
C18 H18A 0.9800
C18 H18B 0.9800
C18 H18C 0.9800
N3 C20 1.271(6)
C20 C24 1.557(8)
C21 H21A 0.9800
C21 H21B 0.9800
C21 H21C 0.9800
C22 H22A 0.9800
C22 H22B 0.9800
C22 H22C 0.9800
C23 H23A 0.9800
C23 H23B 0.9800
C23 H23C 0.9800
C24 C26 1.530(7)
C24 C25 1.532(8)
C24 C27 1.538(8)
C25 H25A 0.9800
C25 H25B 0.9800
C25 H25C 0.9800
C26 H26A 0.9800
C26 H26B 0.9800
C26 H26C 0.9800
C27 H27A 0.9800
C27 H27B 0.9800
C27 H27C 0.9800
C28 C32 1.547(7)
C29 H29A 0.9800
C29 H29B 0.9800
C29 H29C 0.9800
C30 H30A 0.9800
C30 H30B 0.9800
C30 H30C 0.9800
C31 H31A 0.9800
C31 H31B 0.9800
C31 H31C 0.9800
C32 C35 1.524(8)
C32 C34 1.537(8)
C32 C33 1.543(8)
C33 H33A 0.9800
C33 H33B 0.9800
C33 H33C 0.9800
C34 H34A 0.9800
C34 H34B 0.9800
C34 H34C 0.9800
C35 H35A 0.9800
C35 H35B 0.9800
C35 H35C 0.9800
N8 C37 1.279(6)
C37 C38 1.540(8)
C37 C42 1.565(8)
C38 C39 1.527(8)
C38 C41 1.531(8)
C38 C40 1.544(8)
C39 H39A 0.9800
C39 H39B 0.9800
C39 H39C 0.9800
C40 H40A 0.9800
C40 H40B 0.9800
C40 H40C 0.9800
C41 H41A 0.9800
C41 H41B 0.9800
C41 H41C 0.9800
C42 C45 1.515(8)
C42 C44 1.534(8)
C42 C43 1.533(8)
C43 H43A 0.9800
C43 H43B 0.9800
C43 H43C 0.9800
C44 H44A 0.9800
C44 H44B 0.9800
C44 H44C 0.9800
C45 H45A 0.9800
C45 H45B 0.9800
C45 H45C 0.9800
N5 C47 1.265(6)
C47 C52 1.559(7)
C47 C48 1.565(7)
C48 C51 1.523(7)
C48 C50 1.542(8)
C48 C49 1.547(7)
C49 H49A 0.9800
C49 H49B 0.9800
C49 H49C 0.9800
C50 H50A 0.9800
C50 H50B 0.9800
C50 H50C 0.9800
C51 H51A 0.9800
C51 H51B 0.9800
C51 H51C 0.9800
C52 C55 1.521(7)
C52 C53 1.532(8)
C52 C54 1.537(7)
C53 H53A 0.9800
C53 H53B 0.9800
C53 H53C 0.9800
C54 H54A 0.9800
C54 H54B 0.9800
C54 H54C 0.9800
C55 H55A 0.9800
C55 H55B 0.9800
C55 H55C 0.9800
C56 C61 1.546(7)
C56 C57 1.564(8)
C57 C59 1.535(8)
C57 C58 1.542(8)
C57 C60 1.538(9)
C58 H58A 0.9800
C58 H58B 0.9800
C58 H58C 0.9800
C59 H59A 0.9800
C59 H59B 0.9800
C59 H59C 0.9800
C60 H60A 0.9800
C60 H60B 0.9800
C60 H60C 0.9800
C61 C64 1.536(9)
C61 C62 1.547(8)
C61 C63 1.552(8)
C62 H62A 0.9800
C62 H62B 0.9800
C62 H62C 0.9800
C63 H63A 0.9800
C63 H63B 0.9800
C63 H63C 0.9800
C64 H64A 0.9800
C64 H64B 0.9800
C64 H64C 0.9800
C65 C70 1.559(7)
C65 C66 1.563(7)
C66 C67 1.525(7)
C66 C69 1.527(8)
C66 C68 1.540(8)
C67 H67A 0.9800
C67 H67B 0.9800
C67 H67C 0.9800
C68 H68A 0.9800
C68 H68B 0.9800
C68 H68C 0.9800
C69 H69A 0.9800
C69 H69B 0.9800
C69 H69C 0.9800
C70 C71 1.533(8)
C70 C72 1.540(7)
C70 C73 1.554(8)
C71 H71A 0.9800
C71 H71B 0.9800
C71 H71C 0.9800
C72 H72A 0.9800
C72 H72B 0.9800
C72 H72C 0.9800
C73 H73A 0.9800
C73 H73B 0.9800
C73 H73C 0.9800
